data_7241679
loop_
_publ_author_name
'Leduskrasts, Kaspars'
'Suna, Edgars'

_publ_section_title
;
 Aggregation induced emission in one easy step: pyridinium AIEgens and
 counter ion effect
;
_journal_issue 62
_journal_name_full 'RSC Advances'
_journal_page_first 38107
_journal_page_last 38113
_journal_paper_doi 10.1039/D0RA07137D
_journal_volume 10
_journal_year 2020
_chemical_formula_moiety 'Cl O4, C11 H10 N'
_chemical_formula_sum 'C11 H10 Cl N O4'
_chemical_formula_weight 255.66
_space_group_crystal_system monoclinic
_space_group_IT_number 14
_space_group_name_Hall '-P 2ybc'
_space_group_name_H-M_alt 'P 1 21/c 1'
_symmetry_Int_Tables_number 14
_atom_sites_solution_primary dual
_audit_creation_date 2019-03-13
_audit_creation_method
;
Olex2 1.2-ac4
(compiled 2018.05.17 svn.r3504 for Rigaku Oxford Diffraction, GUI svn.r5492)
;
_audit_update_record
;
2020-03-07 deposited with the CCDC.	2020-10-12 downloaded from the CCDC.
;
_cell_angle_alpha 90
_cell_angle_beta 109.383(2)
_cell_angle_gamma 90
_cell_formula_units_Z 4
_cell_length_a 6.8571(1)
_cell_length_b 18.2247(2)
_cell_length_c 9.2749(1)
_cell_measurement_reflns_used 7507
_cell_measurement_temperature 150.0(1)
_cell_measurement_theta_max 77.1220
_cell_measurement_theta_min 4.8290
_cell_volume 1093.38(3)
_computing_cell_refinement 'CrysAlisPro 1.171.40.35a (Rigaku OD, 2018)'
_computing_data_collection 'CrysAlisPro 1.171.40.35a (Rigaku OD, 2018)'
_computing_data_reduction 'CrysAlisPro 1.171.40.35a (Rigaku OD, 2018)'
_computing_molecular_graphics 'Olex2 (Dolomanov et al., 2009)'
_computing_publication_material 'Olex2 (Dolomanov et al., 2009)'
_computing_structure_refinement 'olex2.refine (Bourhis et al., 2015)'
_computing_structure_solution 'ShelXT (Sheldrick, 2015)'
_diffrn_ambient_environment N~2~
_diffrn_ambient_temperature 150.0(1)
_diffrn_detector 'CCD plate'
_diffrn_detector_area_resol_mean 10.0000
_diffrn_detector_type HyPix
_diffrn_measured_fraction_theta_full 0.9987
_diffrn_measured_fraction_theta_max 0.9987
_diffrn_measurement_details
;
List of Runs (angles in degrees, time in seconds):

  # Type    Start    End  Width  t~exp~   \w     \q     \k     \f   Frames
#--------------------------------------------------------------------------
  1  \w    -29.00  19.00   0.50    8.33    --  -49.35  96.00  83.00   96
  2  \w    -72.00 -47.00   0.50    8.33    --  -84.25  96.00  83.00   50
  3  \w    -78.00 -34.00   0.50    8.33    --  -49.35  96.00  83.00   88
  4  \w   -115.00 -90.00   0.50    8.33    --  -49.35 -77.00  30.00   50
  5  \w   -119.00 -92.00   0.50    8.33    --  -49.35 -77.00  90.00   54
  6  \w   -119.00 -94.00   0.50    8.33    --  -49.35 -77.00 120.00   50
  7  \w   -116.00 -81.00   0.50    8.33    --  -49.35-125.00 120.00   70
  8  \w   -117.00 -89.00   0.50    8.33    --  -49.35 -77.00   0.00   56
  9  \w   -143.00-118.00   0.50    8.33    --  -84.25 -96.00 -25.00   50
 10  \w     12.00  53.00   0.50    8.33    --   49.66 -96.00 -25.00   82
 11  \w     50.00  76.00   0.50    8.33    --  105.75 -96.00 -25.00   52
 12  \w     79.00 104.00   0.50    8.33    --  105.75 -94.00   0.00   50
 13  \w     70.00  96.00   0.50    8.33    --  105.75 -94.00  30.00   52
 14  \w     56.00  99.00   0.50    8.33    --  105.75 -77.00   0.00   86
 15  \w     43.00  68.00   0.50    8.33    --  105.75 -94.00  30.00   50
 16  \w     50.00  76.00   0.50    8.33    --  105.75 -79.00  -9.73   52
 17  \w     36.00  77.00   0.50    8.33    --  105.75 -77.00  60.00   82
 18  \w     35.00  71.00   0.50    8.33    --  105.75 -94.00   0.00   72
 19  \w     35.00  66.00   0.50    8.33    --  105.75 -77.00  30.00   62
 20  \w    132.00 158.00   0.50    8.33    --  105.75  15.00 -60.00   52
 21  \w    105.00 158.00   0.50    8.33    --  105.75  30.00-180.00  106
 22  \w    118.00 168.00   0.50    8.33    --  105.75 125.00-150.00  100
 23  \w     93.00 151.00   0.50    8.33    --  105.75  61.00 -60.00  116
 24  \w     98.00 124.00   0.50    8.33    --  105.75  45.00  30.00   52
 25  \w    100.00 155.00   0.50    8.33    --  105.75  45.00  90.00  110
 26  \w    107.00 133.00   0.50    8.33    --  105.75  96.00  83.00   52
 27  \w    101.00 128.00   0.50    8.33    --  105.75  61.00 120.00   54
 28  \w     76.00 113.00   0.50    8.33    --  105.75 154.00 117.47   74
 29  \w    142.00 167.00   0.50    8.33    --  105.75 154.00 117.47   50
 30  \w     98.00 174.00   0.50    8.33    --  105.75  61.00-150.00  152
 31  \w     74.00 100.00   0.50    8.33    --  105.75 -77.00-120.00   52
 32  \w     35.00  69.00   0.50    8.33    --  105.75 -61.00-120.00   68
 33  \w     45.00  71.00   0.50    8.33    --  105.75 -61.00-150.00   52
 34  \w     34.00  87.00   0.50    8.33    --  105.75 -94.00-150.00  106
 35  \w     45.00  85.00   0.50    8.33    --  105.75 -86.00 174.27   80
 36  \w     89.00 114.00   0.50    8.33    --  105.75 -86.00 174.27   50
;
_diffrn_measurement_device 'four-circle diffractometer'
_diffrn_measurement_device_type 'XtaLAB Synergy, Dualflex, HyPix'
_diffrn_measurement_method '\w scans'
_diffrn_orient_matrix_type 'CrysAlisPro convention (1999,Acta A55,543-557)'
_diffrn_orient_matrix_UB_11 0.1322291000
_diffrn_orient_matrix_UB_12 -0.0694345000
_diffrn_orient_matrix_UB_13 0.0102302000
_diffrn_orient_matrix_UB_21 -0.1841707000
_diffrn_orient_matrix_UB_22 -0.0380788000
_diffrn_orient_matrix_UB_23 -0.1193012000
_diffrn_orient_matrix_UB_31 0.0727598000
_diffrn_orient_matrix_UB_32 0.0296713000
_diffrn_orient_matrix_UB_33 -0.1290902000
_diffrn_radiation_monochromator mirror
_diffrn_radiation_probe x-ray
_diffrn_radiation_type 'Cu K\a'
_diffrn_radiation_wavelength 1.54184
_diffrn_reflns_av_R_equivalents 0.0304
_diffrn_reflns_av_unetI/netI 0.0211
_diffrn_reflns_limit_h_max 8
_diffrn_reflns_limit_h_min -8
_diffrn_reflns_limit_k_max 22
_diffrn_reflns_limit_k_min -23
_diffrn_reflns_limit_l_max 10
_diffrn_reflns_limit_l_min -11
_diffrn_reflns_number 10027
_diffrn_reflns_theta_full 77.2643
_diffrn_reflns_theta_max 77.26
_diffrn_reflns_theta_min 4.85
_diffrn_source 'micro-focus sealed X-ray tube'
_diffrn_source_type 'PhotonJet (Cu) X-ray Source'
_exptl_absorpt_coefficient_mu 3.155
_exptl_absorpt_correction_T_max 0.91048
_exptl_absorpt_correction_T_min 0.69642
_exptl_absorpt_correction_type multi-scan
_exptl_absorpt_process_details
;
CrysAlisPro 1.171.40.35a (Rigaku Oxford Diffraction, 2018)
Empirical absorption correction using spherical harmonics,
 implemented in SCALE3 ABSPACK scaling algorithm.
;
_exptl_crystal_colour Colourless
_exptl_crystal_density_diffrn 1.5530
_exptl_crystal_description Block
_exptl_crystal_F_000 528
_exptl_crystal_size_max 0.17
_exptl_crystal_size_mid 0.16
_exptl_crystal_size_min 0.06
_refine_diff_density_max 0.3367
_refine_diff_density_min -0.6010
_refine_diff_density_rms 0.0929
_refine_ls_d_res_high 0.7904
_refine_ls_d_res_low 9.1123
_refine_ls_goodness_of_fit_ref 1.0242
_refine_ls_hydrogen_treatment mixed
_refine_ls_matrix_type full
_refine_ls_number_constraints 18
_refine_ls_number_parameters 158
_refine_ls_number_reflns 2308
_refine_ls_number_restraints 0
_refine_ls_restrained_S_all 1.0242
_refine_ls_R_factor_all 0.0442
_refine_ls_R_factor_gt 0.0414
_refine_ls_shift/su_max 0.0000
_refine_ls_shift/su_mean 0.0000
_refine_ls_structure_factor_coef Fsqd
_refine_ls_weighting_details 'w=1/[\s^2^(Fo^2^)+(0.0670P)^2^+0.8907P] where P=(Fo^2^+2Fc^2^)/3'
_refine_ls_weighting_scheme calc
_refine_ls_wR_factor_gt 0.1144
_refine_ls_wR_factor_ref 0.1164
_reflns_Friedel_coverage 0.0
_reflns_limit_h_max 8
_reflns_limit_h_min -8
_reflns_limit_k_max 22
_reflns_limit_k_min 0
_reflns_limit_l_max 11
_reflns_limit_l_min 0
_reflns_number_gt 2098
_reflns_number_total 2308
_reflns_threshold_expression I>=2u(I)
_cod_data_source_file d0ra07137d2.cif
_cod_data_source_block KL1248
_cod_database_code 7241679
_chemical_oxdiff_formula 'C44 H40 Cl4 N4 O16 '
_chemical_oxdiff_usercomment 'from Kaspars'
_diffrn_oxdiff_digest_frames
;
0175de1edc245abbe347a256a32224d9c200026318a
;
_reflns_odcompleteness_completeness 99.29
_reflns_odcompleteness_iscentric 1
_reflns_odcompleteness_theta 77.49
_olex2_refinement_description
;
1. Fixed Uiso
 At 1.2 times of:
  All C(H) groups
2.a Aromatic/amide H refined with riding coordinates:
 C2(H2), C3(H3), C5(H5), C6(H6), C8(H8), C9(H9), C10(H10), C11(H11), C12(H12)
;
_olex2_submission_special_instructions 'No special instructions were received'
_oxdiff_exptl_absorpt_empirical_details
;
Empirical correction (ABSPACK) includes:
- Absorption correction using spherical harmonics
- Frame scaling
;
_oxdiff_exptl_absorpt_empirical_full_max 1.383
_oxdiff_exptl_absorpt_empirical_full_min 0.714

loop_
_space_group_symop_id
_space_group_symop_operation_xyz
1 x,y,z
2 -x,y+1/2,-z+1/2
3 -x,-y,-z
4 x,-y-1/2,z-1/2

loop_
_atom_site_label
_atom_site_type_symbol
_atom_site_fract_x
_atom_site_fract_y
_atom_site_fract_z
_atom_site_U_iso_or_equiv
_atom_site_adp_type
_atom_site_occupancy
_atom_site_refinement_flags_posn
Cl1 Cl 0.51332(7) 0.15878(2) 0.60789(5) 0.02630(17) Uani 1.000000 .
O4 O 0.4184(2) 0.08736(8) 0.58303(17) 0.0333(4) Uani 1.000000 .
O2 O 0.4964(2) 0.19236(8) 0.46341(15) 0.0312(3) Uani 1.000000 .
O3 O 0.7277(3) 0.15138(9) 0.69806(19) 0.0407(4) Uani 1.000000 .
O1 O 0.4097(3) 0.20448(9) 0.68687(19) 0.0434(4) Uani 1.000000 .
N1 N 0.3605(3) 0.36404(10) 0.6460(2) 0.0271(4) Uani 1.000000 .
H1 H 0.398(4) 0.3264(16) 0.702(3) 0.036(7) Uiso 1.000000 .
C7 C 0.1832(3) 0.55083(10) 0.3589(2) 0.0219(4) Uani 1.000000 .
C4 C 0.2411(3) 0.48498(10) 0.4580(2) 0.0210(4) Uani 1.000000 .
C5 C 0.2852(3) 0.49000(11) 0.6167(2) 0.0247(4) Uani 1.000000 .
H5 H 0.2743(3) 0.53506(11) 0.6604(2) 0.0296(5) Uiso 1.000000 R
C3 C 0.2584(3) 0.41541(11) 0.3995(2) 0.0274(4) Uani 1.000000 .
H3 H 0.2283(3) 0.40937(11) 0.2948(2) 0.0328(5) Uiso 1.000000 R
C12 C 0.1654(3) 0.61962(11) 0.4200(2) 0.0267(4) Uani 1.000000 .
H12 H 0.1887(3) 0.62412(11) 0.5243(2) 0.0320(5) Uiso 1.000000 R
C9 C 0.0970(3) 0.60797(13) 0.1097(2) 0.0335(5) Uani 1.000000 .
H9 H 0.0744(3) 0.60403(13) 0.0054(2) 0.0402(6) Uiso 1.000000 R
C6 C 0.3444(3) 0.42911(11) 0.7080(2) 0.0270(4) Uani 1.000000 .
H6 H 0.3733(3) 0.43309(11) 0.8130(2) 0.0324(5) Uiso 1.000000 R
C8 C 0.1483(3) 0.54608(12) 0.2017(2) 0.0281(4) Uani 1.000000 .
H8 H 0.1596(3) 0.50092(12) 0.1585(2) 0.0338(5) Uiso 1.000000 R
C11 C 0.1133(3) 0.68137(12) 0.3273(3) 0.0321(5) Uani 1.000000 .
H11 H 0.1012(3) 0.72671(12) 0.3695(3) 0.0385(5) Uiso 1.000000 R
C2 C 0.3194(3) 0.35595(11) 0.4949(2) 0.0296(4) Uani 1.000000 .
H2 H 0.3321(3) 0.31011(11) 0.4548(2) 0.0355(5) Uiso 1.000000 R
C10 C 0.0794(3) 0.67554(13) 0.1724(3) 0.0340(5) Uani 1.000000 .
H10 H 0.0449(3) 0.71691(13) 0.1103(3) 0.0409(6) Uiso 1.000000 R

loop_
_atom_site_aniso_label
_atom_site_aniso_U_11
_atom_site_aniso_U_22
_atom_site_aniso_U_33
_atom_site_aniso_U_12
_atom_site_aniso_U_13
_atom_site_aniso_U_23
Cl1 0.0420(3) 0.0186(2) 0.0194(2) -0.00092(17) 0.01169(19) 0.00098(15)
O4 0.0476(9) 0.0219(7) 0.0301(8) -0.0072(6) 0.0125(6) -0.0002(6)
O2 0.0501(9) 0.0241(7) 0.0206(7) 0.0025(6) 0.0134(6) 0.0041(5)
O3 0.0452(9) 0.0358(9) 0.0331(8) -0.0074(7) 0.0024(7) 0.0078(7)
O1 0.0808(12) 0.0254(8) 0.0369(9) 0.0054(8) 0.0370(9) 0.0002(6)
N1 0.0274(8) 0.0234(8) 0.0309(9) 0.0018(6) 0.0103(7) 0.0071(7)
C7 0.0189(8) 0.0219(9) 0.0254(9) -0.0005(7) 0.0082(7) 0.0022(7)
C4 0.0187(8) 0.0218(9) 0.0235(9) -0.0013(6) 0.0081(7) 0.0009(7)
C5 0.0270(9) 0.0226(9) 0.0236(9) -0.0010(7) 0.0074(7) -0.0006(7)
C3 0.0352(10) 0.0239(9) 0.0251(10) 0.0016(8) 0.0127(8) 0.0002(7)
C12 0.0324(10) 0.0237(9) 0.0260(10) -0.0005(7) 0.0124(8) 0.0013(7)
C9 0.0377(11) 0.0371(12) 0.0229(10) -0.0021(9) 0.0062(8) 0.0058(8)
C6 0.0284(9) 0.0288(10) 0.0238(9) -0.0003(7) 0.0086(7) 0.0023(7)
C8 0.0316(10) 0.0280(10) 0.0229(10) -0.0009(8) 0.0063(7) 0.0006(8)
C11 0.0372(11) 0.0218(9) 0.0396(12) 0.0009(8) 0.0161(9) 0.0034(8)
C2 0.0377(10) 0.0229(9) 0.0314(11) 0.0033(8) 0.0158(9) 0.0009(8)
C10 0.0350(10) 0.0298(10) 0.0361(12) 0.0020(8) 0.0101(9) 0.0130(9)

loop_
_atom_type_symbol
_atom_type_scat_dispersion_real
_atom_type_scat_dispersion_imag
_atom_type_scat_Cromer_Mann_a1
_atom_type_scat_Cromer_Mann_a2
_atom_type_scat_Cromer_Mann_a3
_atom_type_scat_Cromer_Mann_a4
_atom_type_scat_Cromer_Mann_b1
_atom_type_scat_Cromer_Mann_b2
_atom_type_scat_Cromer_Mann_b3
_atom_type_scat_Cromer_Mann_b4
_atom_type_scat_Cromer_Mann_c
_atom_type_scat_source
_atom_type_scat_dispersion_source
H 0.00000 0.00000 0.49300 0.32291 0.14019 0.04081 10.51090 26.12570 3.14236 57.79970 0.0030380000826 'International Tables Volume C Table 6.1.1.4 (pp. 500-502)' 'Henke, Gullikson and Davis, At. Data and Nucl. Data Tables, 1993, 54, 2'
C 0.01920 0.00962 2.31000 1.02000 1.58860 0.86500 20.84390 10.20750 0.56870 51.65120 0.215599998832 'International Tables Volume C Table 6.1.1.4 (pp. 500-502)' 'Henke, Gullikson and Davis, At. Data and Nucl. Data Tables, 1993, 54, 2'
Cl 0.36843 0.69943 11.46040 7.19640 6.25560 1.64550 0.01040 1.16620 18.51940 47.77840 -9.55739974976 'International Tables Volume C Table 6.1.1.4 (pp. 500-502)' 'Henke, Gullikson and Davis, At. Data and Nucl. Data Tables, 1993, 54, 2'
O 0.05239 0.03377 3.04850 2.28680 1.54630 0.86700 13.27710 5.70110 0.32390 32.90890 0.250800013542 'International Tables Volume C Table 6.1.1.4 (pp. 500-502)' 'Henke, Gullikson and Davis, At. Data and Nucl. Data Tables, 1993, 54, 2'
N 0.03256 0.01839 12.21260 3.13220 2.01250 1.16630 0.00570 9.89330 28.99750 0.58260 -11.5290002823 'International Tables Volume C Table 6.1.1.4 (pp. 500-502)' 'Henke, Gullikson and Davis, At. Data and Nucl. Data Tables, 1993, 54, 2'

loop_
_geom_angle_atom_site_label_1
_geom_angle_atom_site_label_2
_geom_angle_atom_site_label_3
_geom_angle
_geom_angle_site_symmetry_1
_geom_angle_site_symmetry_3
_geom_angle_publ_flag
O2 Cl1 O4 110.00(9) . . ?
O3 Cl1 O4 109.24(10) . . ?
O3 Cl1 O2 109.40(10) . . ?
O1 Cl1 O4 109.32(10) . . ?
O1 Cl1 O2 108.99(9) . . ?
O1 Cl1 O3 109.88(11) . . ?
C6 N1 H1 120.1(19) . . ?
C2 N1 H1 118.1(19) . . ?
C2 N1 C6 121.81(18) . . ?
C12 C7 C4 121.06(17) . . ?
C8 C7 C4 120.90(17) . . ?
C8 C7 C12 118.04(17) . . ?
C5 C4 C7 121.14(17) . . ?
C3 C4 C7 122.17(17) . . ?
C3 C4 C5 116.67(17) . . ?
H5 C5 C4 119.63(11) . . ?
C6 C5 C4 120.74(18) . . ?
C6 C5 H5 119.63(12) . . ?
H3 C3 C4 119.60(11) . . ?
C2 C3 C4 120.80(18) . . ?
C2 C3 H3 119.60(12) . . ?
H12 C12 C7 119.51(11) . . ?
C11 C12 C7 120.98(19) . . ?
C11 C12 H12 119.51(13) . . ?
C8 C9 H9 119.86(13) . . ?
C10 C9 H9 119.86(12) . . ?
C10 C9 C8 120.3(2) . . ?
C5 C6 N1 120.02(18) . . ?
H6 C6 N1 119.99(11) . . ?
H6 C6 C5 119.99(12) . . ?
C9 C8 C7 120.8(2) . . ?
H8 C8 C7 119.62(11) . . ?
H8 C8 C9 119.62(13) . . ?
H11 C11 C12 119.94(13) . . ?
C10 C11 C12 120.1(2) . . ?
C10 C11 H11 119.94(13) . . ?
C3 C2 N1 119.95(19) . . ?
H2 C2 N1 120.03(12) . . ?
H2 C2 C3 120.03(12) . . ?
C11 C10 C9 119.8(2) . . ?
H10 C10 C9 120.09(12) . . ?
H10 C10 C11 120.09(13) . . ?

loop_
_geom_bond_atom_site_label_1
_geom_bond_atom_site_label_2
_geom_bond_distance
_geom_bond_site_symmetry_2
_geom_bond_publ_flag
Cl1 O4 1.4392(15) . ?
Cl1 O2 1.4424(14) . ?
Cl1 O3 1.4363(18) . ?
Cl1 O1 1.4423(16) . ?
N1 H1 0.85(3) . ?
N1 C6 1.339(3) . ?
N1 C2 1.343(3) . ?
C7 C4 1.483(3) . ?
C7 C12 1.398(3) . ?
C7 C8 1.399(3) . ?
C4 C5 1.404(3) . ?
C4 C3 1.400(3) . ?
C5 H5 0.9300 . ?
C5 C6 1.373(3) . ?
C3 H3 0.9300 . ?
C3 C2 1.373(3) . ?
C12 H12 0.9300 . ?
C12 C11 1.389(3) . ?
C9 H9 0.9300 . ?
C9 C8 1.388(3) . ?
C9 C10 1.384(3) . ?
C6 H6 0.9300 . ?
C8 H8 0.9300 . ?
C11 H11 0.9300 . ?
C11 C10 1.381(3) . ?
C2 H2 0.9300 . ?
C10 H10 0.9300 . ?
